data_4500391
loop_
_publ_author_name
'Mu, Yajuan'
'Fu, Junhong'
'Song, Yajing'
'Li, Zhen'
'Hou, Hongwei'
'Fan, Yaoting'

_publ_section_title
;
 Hydrothermal Syntheses of Metal--Organic Frameworks Constructed from
 Aromatic Polycarboxylate and
 4,4&#x2032;-Bis(1,2,4-triazol-1-ylmethyl)biphenyl
;
_journal_issue 6
_journal_name_full 'Crystal Growth &amp; Design'
_journal_page_first 2183
_journal_paper_doi 10.1021/cg101494t
_journal_volume 11
_journal_year 2011
_chemical_formula_sum 'C72 H66 N18 Ni3 O18'
_chemical_formula_weight 1647.56
_chemical_name_systematic
; 
 ? 
;
_space_group_IT_number 14
_symmetry_cell_setting monoclinic
_symmetry_space_group_name_Hall '-P 2ybc'
_symmetry_space_group_name_H-M 'P 1 21/c 1'
_atom_sites_solution_hydrogens geom
_atom_sites_solution_primary direct
_atom_sites_solution_secondary difmap
_audit_creation_method SHELXL-97
_cell_angle_alpha 90.00
_cell_angle_beta 96.92(3)
_cell_angle_gamma 90.00
_cell_formula_units_Z 2
_cell_length_a 9.5275(19)
_cell_length_b 14.861(3)
_cell_length_c 25.048(5)
_cell_measurement_reflns_used 3021
_cell_measurement_temperature 293(2)
_cell_measurement_theta_max 28.2812
_cell_measurement_theta_min 1.5983
_cell_volume 3520.7(12)
_computing_cell_refinement CrystalClear
_computing_data_collection CrystalClear
_computing_data_reduction CrystalClear
_computing_publication_material 'CrystalStructure 3.7.0'
_computing_structure_refinement 'SHELXL-97 (Sheldrick, 1997)'
_computing_structure_solution 'SHELXS-97 (Sheldrick, 1990)'
_diffrn_ambient_temperature 293(2)
_diffrn_measured_fraction_theta_full 0.992
_diffrn_measured_fraction_theta_max 0.992
_diffrn_measurement_device_type 'Rigaku Saturn'
_diffrn_measurement_method \w
_diffrn_radiation_monochromator graphite
_diffrn_radiation_source 'fine-focus sealed tube'
_diffrn_radiation_type MoK\a
_diffrn_radiation_wavelength 0.71073
_diffrn_reflns_av_R_equivalents 0.0949
_diffrn_reflns_av_sigmaI/netI 0.0752
_diffrn_reflns_limit_h_max 11
_diffrn_reflns_limit_h_min -11
_diffrn_reflns_limit_k_max 17
_diffrn_reflns_limit_k_min -17
_diffrn_reflns_limit_l_max 29
_diffrn_reflns_limit_l_min -29
_diffrn_reflns_number 34146
_diffrn_reflns_theta_full 25.00
_diffrn_reflns_theta_max 25.00
_diffrn_reflns_theta_min 1.64
_exptl_absorpt_coefficient_mu 0.881
_exptl_absorpt_correction_T_max 0.8434
_exptl_absorpt_correction_T_min 0.7904
_exptl_absorpt_correction_type multi-scan
_exptl_absorpt_process_details 'Jacobson, R. (1998) Private communication'
_exptl_crystal_colour green
_exptl_crystal_density_diffrn 1.554
_exptl_crystal_density_method 'not measured'
_exptl_crystal_description block
_exptl_crystal_F_000 1704
_exptl_crystal_size_max 0.28
_exptl_crystal_size_mid 0.24
_exptl_crystal_size_min 0.20
_refine_diff_density_max 0.471
_refine_diff_density_min -0.456
_refine_diff_density_rms 0.075
_refine_ls_extinction_method none
_refine_ls_goodness_of_fit_ref 1.163
_refine_ls_hydrogen_treatment mixed
_refine_ls_matrix_type full
_refine_ls_number_parameters 520
_refine_ls_number_reflns 6146
_refine_ls_number_restraints 11
_refine_ls_restrained_S_all 1.162
_refine_ls_R_factor_all 0.1068
_refine_ls_R_factor_gt 0.0834
_refine_ls_shift/su_max 0.000
_refine_ls_shift/su_mean 0.000
_refine_ls_structure_factor_coef Fsqd
_refine_ls_weighting_details 'calc w=1/[\s^2^(Fo^2^)+(0.0564P)^2^+2.7954P] where P=(Fo^2^+2Fc^2^)/3'
_refine_ls_weighting_scheme calc
_refine_ls_wR_factor_gt 0.1545
_refine_ls_wR_factor_ref 0.1678
_reflns_number_gt 5023
_reflns_number_total 6146
_reflns_threshold_expression >2sigma(I)
_cod_data_source_file cg101494t_si_002.cif
_cod_data_source_block complex_4
_cod_depositor_comments
;
The following automatic conversions were performed:

'_symmetry_cell_setting' value 'Monoclinic' changed to 'monoclinic'
according to /home/saulius/struct/CIF-dictionaries/cif_core.dic
dictionary named 'cif_core.dic' version 2.4.1 from
2010-06-29.

'_exptl_absorpt_correction_type' value 'Multi-scan'
changed to 'multi-scan' according to
/home/saulius/struct/CIF-dictionaries/cif_core.dic dictionary named
'cif_core.dic' version 2.4.1 from 2010-06-29.

Automatic conversion script
Id: cif_fix_values 1715 2011-07-08 13:25:40Z adriana 
;
_cod_original_cell_volume 3520.6(12)
_cod_original_sg_symbol_H-M P21/c
_cod_database_code 4500391

loop_
_symmetry_equiv_pos_as_xyz
'x, y, z'
'-x, y+1/2, -z+1/2'
'-x, -y, -z'
'x, -y-1/2, z-1/2'

loop_
_atom_site_label
_atom_site_type_symbol
_atom_site_fract_x
_atom_site_fract_y
_atom_site_fract_z
_atom_site_U_iso_or_equiv
_atom_site_adp_type
_atom_site_occupancy
_atom_site_symmetry_multiplicity
_atom_site_calc_flag
_atom_site_refinement_flags
Ni1 Ni 0.99623(7) 0.32450(4) 0.17269(2) 0.0331(2) Uani 1 1 d D
Ni2 Ni 1.0000 1.0000 0.0000 0.0324(3) Uani 1 2 d SD
N1 N 0.7975(5) 0.3772(3) 0.18230(17) 0.0429(12) Uani 1 1 d .
N2 N 0.6490(8) 0.4654(5) 0.2204(2) 0.102(3) Uani 1 1 d .
N3 N 0.6010(5) 0.4517(4) 0.1680(2) 0.0531(13) Uani 1 1 d .
N4 N 0.4094(6) 1.2238(3) 0.1727(2) 0.0522(13) Uani 1 1 d .
N5 N 0.3921(6) 1.2609(4) 0.1227(2) 0.0640(15) Uani 1 1 d .
N6 N 0.1959(5) 1.2767(3) 0.16290(17) 0.0392(11) Uani 1 1 d .
N7 N 0.5992(5) 1.1103(3) 0.01039(18) 0.0449(12) Uani 1 1 d .
N8 N 0.6303(7) 1.0942(5) 0.0630(2) 0.091(2) Uani 1 1 d .
N9 N 0.8053(5) 1.0453(3) 0.02013(17) 0.0390(11) Uani 1 1 d .
C1 C 0.6907(6) 0.4004(4) 0.1465(2) 0.0468(15) Uani 1 1 d .
H1 H 0.6805 0.3826 0.1107 0.056 Uiso 1 1 calc R
C2 C 0.7642(8) 0.4182(6) 0.2274(2) 0.085(3) Uani 1 1 d .
H2 H 0.8192 0.4130 0.2606 0.102 Uiso 1 1 calc R
C3 C 0.4728(6) 0.4975(5) 0.1437(3) 0.0589(18) Uani 1 1 d .
H3B H 0.3924 0.4763 0.1606 0.071 Uiso 1 1 calc R
H3A H 0.4562 0.4827 0.1058 0.071 Uiso 1 1 calc R
C4 C 0.4852(6) 0.5982(4) 0.1501(2) 0.0485(15) Uani 1 1 d .
C5 C 0.6096(7) 0.6455(5) 0.1464(2) 0.0590(18) Uani 1 1 d .
H5 H 0.6896 0.6140 0.1392 0.071 Uiso 1 1 calc R
C6 C 0.6181(7) 0.7366(5) 0.1530(3) 0.0588(17) Uani 1 1 d .
H6 H 0.7038 0.7653 0.1505 0.071 Uiso 1 1 calc R
C7 C 0.5007(6) 0.7877(5) 0.1632(2) 0.0497(16) Uani 1 1 d .
C8 C 0.3759(6) 0.7409(5) 0.1663(3) 0.0624(19) Uani 1 1 d .
H8 H 0.2952 0.7724 0.1726 0.075 Uiso 1 1 calc R
C9 C 0.3689(6) 0.6480(5) 0.1602(3) 0.0622(19) Uani 1 1 d .
H9 H 0.2838 0.6187 0.1629 0.075 Uiso 1 1 calc R
C10 C 0.5097(6) 0.8863(4) 0.1701(2) 0.0485(16) Uani 1 1 d .
C11 C 0.6317(6) 0.9278(5) 0.1943(2) 0.0580(18) Uani 1 1 d .
H11 H 0.7103 0.8927 0.2059 0.070 Uiso 1 1 calc R
C12 C 0.6393(6) 1.0201(5) 0.2015(2) 0.0573(18) Uani 1 1 d .
H12 H 0.7223 1.0456 0.2182 0.069 Uiso 1 1 calc R
C13 C 0.5243(6) 1.0757(5) 0.1842(2) 0.0494(16) Uani 1 1 d .
C14 C 0.4027(7) 1.0336(5) 0.1599(2) 0.0543(17) Uani 1 1 d .
H14 H 0.3250 1.0686 0.1471 0.065 Uiso 1 1 calc R
C15 C 0.3942(6) 0.9413(5) 0.1542(2) 0.0512(16) Uani 1 1 d .
H15 H 0.3096 0.9155 0.1393 0.061 Uiso 1 1 calc R
C16 C 0.5393(7) 1.1745(5) 0.1918(3) 0.070(2) Uani 1 1 d .
H16B H 0.5651 1.1872 0.2297 0.084 Uiso 1 1 calc R
H16A H 0.6154 1.1959 0.1726 0.084 Uiso 1 1 calc R
C17 C 0.2917(7) 1.2344(4) 0.1951(2) 0.0512(16) Uani 1 1 d .
H17 H 0.2790 1.2144 0.2294 0.061 Uiso 1 1 calc R
C18 C 0.2626(7) 1.2920(4) 0.1192(2) 0.0518(16) Uani 1 1 d .
H18 H 0.2201 1.3223 0.0890 0.062 Uiso 1 1 calc R
C19 C 0.7545(8) 1.0539(5) 0.0671(2) 0.071(2) Uani 1 1 d .
H19 H 0.8018 1.0336 0.0995 0.086 Uiso 1 1 calc R
C20 C 0.7053(7) 1.0803(4) -0.0135(2) 0.0535(16) Uani 1 1 d .
H20 H 0.7086 1.0836 -0.0504 0.064 Uiso 1 1 calc R
C21 C 0.4713(6) 1.1588(4) -0.0115(3) 0.0569(17) Uani 1 1 d .
H21A H 0.3936 1.1400 0.0077 0.068 Uiso 1 1 calc R
H21B H 0.4476 1.1421 -0.0490 0.068 Uiso 1 1 calc R
C22 C 0.4856(6) 1.2597(4) -0.0077(2) 0.0429(14) Uani 1 1 d .
C23 C 0.6130(7) 1.3050(4) -0.0052(3) 0.0608(18) Uani 1 1 d .
H23 H 0.6964 1.2726 -0.0056 0.073 Uiso 1 1 calc R
C24 C 0.6178(7) 1.3979(4) -0.0021(3) 0.0621(18) Uani 1 1 d .
H24 H 0.7053 1.4264 0.0002 0.075 Uiso 1 1 calc R
C25 C 0.4969(6) 1.4506(4) -0.0022(2) 0.0390(13) Uani 1 1 d .
C26 C 0.3697(6) 1.4041(4) -0.0056(2) 0.0464(15) Uani 1 1 d .
H26 H 0.2858 1.4361 -0.0060 0.056 Uiso 1 1 calc R
C27 C 0.3652(7) 1.3106(4) -0.0084(2) 0.0522(16) Uani 1 1 d .
H27 H 0.2780 1.2818 -0.0107 0.063 Uiso 1 1 calc R
C28 C 0.9825(5) 0.8121(3) 0.0385(2) 0.0307(12) Uani 1 1 d .
C29 C 0.9896(5) 0.7477(3) 0.08551(18) 0.0279(11) Uani 1 1 d .
C30 C 0.9902(5) 0.7795(3) 0.1374(2) 0.0318(12) Uani 1 1 d .
H30 H 0.9855 0.8412 0.1433 0.038 Uiso 1 1 calc R
C31 C 0.9977(5) 0.7203(3) 0.18100(18) 0.0272(11) Uani 1 1 d .
C32 C 0.9964(5) 0.7570(3) 0.23632(19) 0.0314(12) Uani 1 1 d .
C33 C 1.0056(5) 0.6290(3) 0.17198(18) 0.0278(11) Uani 1 1 d .
H33 H 1.0139 0.5896 0.2011 0.033 Uiso 1 1 calc R
C34 C 1.0011(5) 0.5947(3) 0.12006(19) 0.0293(11) Uani 1 1 d .
C35 C 1.0011(6) 0.4945(3) 0.1120(2) 0.0369(13) Uani 1 1 d .
C36 C 0.9919(5) 0.6543(3) 0.07680(19) 0.0303(11) Uani 1 1 d .
H36 H 0.9871 0.6320 0.0419 0.036 Uiso 1 1 calc R
O1 O 0.9917(4) 0.8943(2) 0.05090(13) 0.0406(9) Uani 1 1 d .
O2 O 0.9626(4) 0.7815(2) -0.00828(13) 0.0432(10) Uani 1 1 d .
O3 O 0.9532(4) 0.8357(2) 0.24334(13) 0.0370(9) Uani 1 1 d .
O4 O 1.0387(4) 0.7084(2) 0.27719(13) 0.0401(9) Uani 1 1 d .
O5 O 1.0537(4) 0.4495(2) 0.15228(13) 0.0407(9) Uani 1 1 d .
O6 O 0.9448(5) 0.4633(2) 0.06829(14) 0.0575(12) Uani 1 1 d .
O7 O 0.9153(4) 0.2952(2) 0.09408(14) 0.0417(9) Uani 1 1 d D
O8 O 1.1071(4) 1.0686(2) 0.06674(15) 0.0426(9) Uani 1 1 d D
O9 O 0.9885(7) 0.5413(4) 0.3284(2) 0.0840(16) Uani 1 1 d D
H9B H 1.015(9) 0.588(3) 0.313(3) 0.126 Uiso 1 1 d D
H9A H 0.950(9) 0.555(5) 0.356(2) 0.126 Uiso 1 1 d D
H8A H 1.186(3) 1.048(4) 0.061(2) 0.126 Uiso 1 1 d D
H8B H 1.091(7) 1.1193(18) 0.052(2) 0.126 Uiso 1 1 d D
H7B H 0.959(7) 0.254(3) 0.0796(16) 0.126 Uiso 1 1 d D
H7A H 0.911(8) 0.3418(18) 0.0740(14) 0.126 Uiso 1 1 d D

loop_
_atom_site_aniso_label
_atom_site_aniso_U_11
_atom_site_aniso_U_22
_atom_site_aniso_U_33
_atom_site_aniso_U_23
_atom_site_aniso_U_13
_atom_site_aniso_U_12
Ni1 0.0445(4) 0.0255(4) 0.0297(4) 0.0009(3) 0.0059(3) 0.0031(3)
Ni2 0.0461(6) 0.0224(5) 0.0289(5) 0.0011(4) 0.0053(4) 0.0024(4)
N1 0.052(3) 0.042(3) 0.036(3) 0.001(2) 0.013(2) 0.010(2)
N2 0.108(6) 0.157(7) 0.043(4) 0.001(4) 0.017(4) 0.078(5)
N3 0.047(3) 0.065(4) 0.048(3) 0.001(3) 0.009(2) 0.019(3)
N4 0.053(3) 0.052(3) 0.051(3) 0.004(2) 0.007(3) 0.018(3)
N5 0.054(4) 0.087(4) 0.053(3) 0.009(3) 0.018(3) 0.009(3)
N6 0.049(3) 0.034(3) 0.035(3) 0.006(2) 0.007(2) 0.009(2)
N7 0.051(3) 0.044(3) 0.039(3) 0.002(2) 0.005(2) 0.006(2)
N8 0.087(5) 0.128(6) 0.062(4) 0.019(4) 0.025(4) 0.049(4)
N9 0.050(3) 0.032(3) 0.036(3) 0.002(2) 0.008(2) 0.003(2)
C1 0.048(4) 0.048(4) 0.044(3) -0.008(3) 0.007(3) 0.006(3)
C2 0.097(6) 0.128(7) 0.030(4) 0.001(4) 0.007(4) 0.069(5)
C3 0.034(4) 0.081(5) 0.061(4) -0.004(3) 0.003(3) 0.018(3)
C4 0.039(4) 0.063(4) 0.043(3) -0.002(3) 0.003(3) 0.012(3)
C5 0.034(4) 0.082(5) 0.062(4) 0.002(4) 0.010(3) 0.015(3)
C6 0.042(4) 0.066(5) 0.071(5) 0.009(4) 0.018(3) 0.008(3)
C7 0.028(3) 0.075(5) 0.046(4) 0.008(3) 0.006(3) 0.013(3)
C8 0.033(4) 0.068(5) 0.087(5) -0.009(4) 0.006(3) 0.016(3)
C9 0.028(4) 0.081(5) 0.078(5) -0.012(4) 0.008(3) 0.004(3)
C10 0.036(4) 0.070(5) 0.040(3) 0.008(3) 0.001(3) 0.017(3)
C11 0.035(4) 0.071(5) 0.068(4) 0.020(4) 0.004(3) 0.014(3)
C12 0.033(4) 0.079(5) 0.059(4) 0.013(3) 0.003(3) 0.009(3)
C13 0.034(4) 0.069(5) 0.046(4) 0.008(3) 0.006(3) 0.015(3)
C14 0.044(4) 0.070(5) 0.049(4) 0.000(3) 0.003(3) 0.023(3)
C15 0.041(4) 0.074(5) 0.037(3) 0.000(3) 0.000(3) 0.011(3)
C16 0.052(4) 0.068(5) 0.086(5) 0.003(4) -0.009(4) 0.016(4)
C17 0.059(4) 0.056(4) 0.041(3) 0.009(3) 0.015(3) 0.012(3)
C18 0.053(4) 0.060(4) 0.044(4) 0.014(3) 0.012(3) 0.007(3)
C19 0.076(5) 0.105(6) 0.037(4) 0.027(4) 0.020(3) 0.039(4)
C20 0.059(4) 0.068(4) 0.034(3) -0.001(3) 0.008(3) 0.007(3)
C21 0.042(4) 0.054(4) 0.072(5) 0.002(3) -0.003(3) 0.005(3)
C22 0.042(4) 0.043(4) 0.042(3) 0.002(3) 0.003(3) 0.004(3)
C23 0.036(4) 0.047(4) 0.098(5) 0.010(4) 0.002(4) 0.010(3)
C24 0.036(4) 0.053(4) 0.096(5) 0.003(4) 0.001(4) 0.001(3)
C25 0.034(3) 0.046(3) 0.037(3) 0.003(3) 0.004(2) 0.012(3)
C26 0.035(3) 0.046(4) 0.059(4) 0.000(3) 0.007(3) 0.010(3)
C27 0.041(4) 0.057(4) 0.058(4) -0.004(3) 0.003(3) -0.002(3)
C28 0.031(3) 0.031(3) 0.031(3) 0.000(2) 0.007(2) 0.002(2)
C29 0.023(3) 0.030(3) 0.031(3) 0.008(2) 0.005(2) 0.002(2)
C30 0.028(3) 0.025(3) 0.043(3) 0.002(2) 0.005(2) -0.002(2)
C31 0.025(3) 0.030(3) 0.026(3) 0.003(2) 0.003(2) -0.003(2)
C32 0.029(3) 0.034(3) 0.031(3) -0.004(2) 0.003(2) -0.008(2)
C33 0.032(3) 0.027(3) 0.025(3) 0.004(2) 0.004(2) 0.000(2)
C34 0.030(3) 0.025(3) 0.033(3) 0.003(2) 0.004(2) 0.001(2)
C35 0.046(3) 0.029(3) 0.037(3) 0.002(2) 0.010(3) 0.002(2)
C36 0.033(3) 0.028(3) 0.029(3) -0.005(2) 0.006(2) 0.000(2)
O1 0.066(3) 0.020(2) 0.037(2) 0.0025(15) 0.0119(18) 0.0018(17)
O2 0.072(3) 0.030(2) 0.029(2) 0.0028(16) 0.0091(18) 0.0002(19)
O3 0.046(2) 0.027(2) 0.038(2) -0.0051(15) 0.0036(17) 0.0063(16)
O4 0.059(3) 0.034(2) 0.0266(19) 0.0034(16) 0.0016(17) 0.0038(18)
O5 0.055(3) 0.027(2) 0.037(2) 0.0056(16) -0.0054(18) 0.0002(17)
O6 0.101(4) 0.033(2) 0.035(2) -0.0007(17) -0.007(2) -0.003(2)
O7 0.053(3) 0.036(2) 0.036(2) -0.0030(16) 0.0046(18) 0.0043(18)
O8 0.047(2) 0.032(2) 0.048(2) -0.0030(17) 0.0003(18) 0.0083(18)
O9 0.100(5) 0.079(4) 0.077(4) 0.020(3) 0.028(3) -0.005(3)

loop_
_atom_type_symbol
_atom_type_description
_atom_type_scat_dispersion_real
_atom_type_scat_dispersion_imag
_atom_type_scat_source
C C 0.0033 0.0016 'International Tables Vol C Tables 4.2.6.8 and 6.1.1.4'
H H 0.0000 0.0000 'International Tables Vol C Tables 4.2.6.8 and 6.1.1.4'
N N 0.0061 0.0033 'International Tables Vol C Tables 4.2.6.8 and 6.1.1.4'
O O 0.0106 0.0060 'International Tables Vol C Tables 4.2.6.8 and 6.1.1.4'
Ni Ni 0.3393 1.1124 'International Tables Vol C Tables 4.2.6.8 and 6.1.1.4'

loop_
_geom_angle_atom_site_label_1
_geom_angle_atom_site_label_2
_geom_angle_atom_site_label_3
_geom_angle
_geom_angle_site_symmetry_1
_geom_angle_site_symmetry_3
O5 Ni1 N6 90.25(16) . 1_645
O5 Ni1 O7 91.96(14) . .
N6 Ni1 O7 93.30(16) 1_645 .
O5 Ni1 N1 87.80(17) . .
N6 Ni1 N1 178.02(18) 1_645 .
O7 Ni1 N1 87.11(16) . .
O5 Ni1 O3 98.27(13) . 2_745
N6 Ni1 O3 92.43(15) 1_645 2_745
O7 Ni1 O3 168.25(14) . 2_745
N1 Ni1 O3 87.52(16) . 2_745
O5 Ni1 O4 159.61(13) . 2_745
N6 Ni1 O4 90.16(16) 1_645 2_745
O7 Ni1 O4 108.37(14) . 2_745
N1 Ni1 O4 91.55(16) . 2_745
O3 Ni1 O4 61.34(12) 2_745 2_745
O5 Ni1 C32 128.70(16) . 2_745
N6 Ni1 C32 92.58(16) 1_645 2_745
O7 Ni1 C32 138.86(16) . 2_745
N1 Ni1 C32 88.38(16) . 2_745
O3 Ni1 C32 30.44(14) 2_745 2_745
O4 Ni1 C32 30.93(14) 2_745 2_745
O1 Ni2 O1 180.00(14) 3_775 .
O1 Ni2 N9 89.73(16) 3_775 3_775
O1 Ni2 N9 90.27(16) . 3_775
O1 Ni2 N9 90.27(16) 3_775 .
O1 Ni2 N9 89.73(16) . .
N9 Ni2 N9 180.0 3_775 .
O1 Ni2 O8 94.13(14) 3_775 .
O1 Ni2 O8 85.87(14) . .
N9 Ni2 O8 89.32(16) 3_775 .
N9 Ni2 O8 90.68(16) . .
O1 Ni2 O8 85.87(14) 3_775 3_775
O1 Ni2 O8 94.13(14) . 3_775
N9 Ni2 O8 90.68(16) 3_775 3_775
N9 Ni2 O8 89.32(16) . 3_775
O8 Ni2 O8 180.000(1) . 3_775
C1 N1 C2 102.2(5) . .
C1 N1 Ni1 131.0(4) . .
C2 N1 Ni1 124.8(4) . .
C2 N2 N3 103.5(5) . .
C1 N3 N2 109.0(5) . .
C1 N3 C3 130.8(5) . .
N2 N3 C3 120.1(5) . .
C17 N4 N5 109.1(5) . .
C17 N4 C16 130.2(6) . .
N5 N4 C16 120.4(5) . .
C18 N5 N4 102.4(5) . .
C17 N6 C18 102.8(5) . .
C17 N6 Ni1 132.5(4) . 1_465
C18 N6 Ni1 124.5(4) . 1_465
C20 N7 N8 107.3(5) . .
C20 N7 C21 130.4(5) . .
N8 N7 C21 122.2(5) . .
C19 N8 N7 104.3(5) . .
C20 N9 C19 102.6(5) . .
C20 N9 Ni2 125.0(4) . .
C19 N9 Ni2 132.2(4) . .
N3 C1 N1 111.2(5) . .
N3 C1 H1 124.4 . .
N1 C1 H1 124.4 . .
N2 C2 N1 114.1(6) . .
N2 C2 H2 122.9 . .
N1 C2 H2 122.9 . .
N3 C3 C4 111.5(5) . .
N3 C3 H3B 109.3 . .
C4 C3 H3B 109.3 . .
N3 C3 H3A 109.3 . .
C4 C3 H3A 109.3 . .
H3B C3 H3A 108.0 . .
C9 C4 C5 116.8(6) . .
C9 C4 C3 119.8(6) . .
C5 C4 C3 123.4(6) . .
C6 C5 C4 122.1(6) . .
C6 C5 H5 118.9 . .
C4 C5 H5 118.9 . .
C5 C6 C7 121.5(6) . .
C5 C6 H6 119.2 . .
C7 C6 H6 119.2 . .
C8 C7 C6 116.5(6) . .
C8 C7 C10 121.9(5) . .
C6 C7 C10 121.5(6) . .
C7 C8 C9 121.5(6) . .
C7 C8 H8 119.3 . .
C9 C8 H8 119.3 . .
C4 C9 C8 121.6(6) . .
C4 C9 H9 119.2 . .
C8 C9 H9 119.2 . .
C15 C10 C11 117.1(6) . .
C15 C10 C7 121.2(6) . .
C11 C10 C7 121.7(5) . .
C12 C11 C10 121.6(6) . .
C12 C11 H11 119.2 . .
C10 C11 H11 119.2 . .
C11 C12 C13 121.2(6) . .
C11 C12 H12 119.4 . .
C13 C12 H12 119.4 . .
C14 C13 C12 116.8(6) . .
C14 C13 C16 124.3(5) . .
C12 C13 C16 118.9(6) . .
C15 C14 C13 121.8(6) . .
C15 C14 H14 119.1 . .
C13 C14 H14 119.1 . .
C14 C15 C10 121.4(6) . .
C14 C15 H15 119.3 . .
C10 C15 H15 119.3 . .
N4 C16 C13 112.7(6) . .
N4 C16 H16B 109.0 . .
C13 C16 H16B 109.0 . .
N4 C16 H16A 109.0 . .
C13 C16 H16A 109.0 . .
H16B C16 H16A 107.8 . .
N6 C17 N4 111.1(5) . .
N6 C17 H17 124.5 . .
N4 C17 H17 124.5 . .
N5 C18 N6 114.6(5) . .
N5 C18 H18 122.7 . .
N6 C18 H18 122.7 . .
N8 C19 N9 113.2(5) . .
N8 C19 H19 123.4 . .
N9 C19 H19 123.4 . .
N9 C20 N7 112.6(5) . .
N9 C20 H20 123.7 . .
N7 C20 H20 123.7 . .
N7 C21 C22 113.6(5) . .
N7 C21 H21A 108.8 . .
C22 C21 H21A 108.8 . .
N7 C21 H21B 108.8 . .
C22 C21 H21B 108.8 . .
H21A C21 H21B 107.7 . .
C27 C22 C23 117.4(6) . .
C27 C22 C21 118.6(6) . .
C23 C22 C21 124.0(5) . .
C22 C23 C24 120.8(6) . .
C22 C23 H23 119.6 . .
C24 C23 H23 119.6 . .
C23 C24 C25 122.6(6) . .
C23 C24 H24 118.7 . .
C25 C24 H24 118.7 . .
C26 C25 C24 115.9(5) . .
C26 C25 C25 121.9(6) . 3_685
C24 C25 C25 122.3(7) . 3_685
C25 C26 C27 121.5(5) . .
C25 C26 H26 119.3 . .
C27 C26 H26 119.3 . .
C22 C27 C26 121.9(6) . .
C22 C27 H27 119.0 . .
C26 C27 H27 119.0 . .
O2 C28 O1 125.5(5) . .
O2 C28 C29 119.2(4) . .
O1 C28 C29 115.3(4) . .
C30 C29 C36 119.0(4) . .
C30 C29 C28 120.7(4) . .
C36 C29 C28 120.3(4) . .
C29 C30 C31 120.9(5) . .
C29 C30 H30 119.5 . .
C31 C30 H30 119.5 . .
C33 C31 C30 119.3(4) . .
C33 C31 C32 121.2(4) . .
C30 C31 C32 119.4(4) . .
O3 C32 O4 119.3(4) . .
O3 C32 C31 120.6(4) . .
O4 C32 C31 120.1(4) . .
O3 C32 Ni1 58.0(2) . 2_755
O4 C32 Ni1 61.4(2) . 2_755
C31 C32 Ni1 176.8(4) . 2_755
C31 C33 C34 121.1(4) . .
C31 C33 H33 119.5 . .
C34 C33 H33 119.5 . .
C33 C34 C36 119.1(4) . .
C33 C34 C35 119.2(4) . .
C36 C34 C35 121.7(4) . .
O6 C35 O5 126.3(5) . .
O6 C35 C34 118.6(5) . .
O5 C35 C34 115.1(5) . .
C34 C36 C29 120.5(4) . .
C34 C36 H36 119.8 . .
C29 C36 H36 119.8 . .
C28 O1 Ni2 127.0(3) . .
C32 O3 Ni1 91.6(3) . 2_755
C32 O4 Ni1 87.6(3) . 2_755
C35 O5 Ni1 126.5(3) . .
Ni1 O7 H7B 114(3) . .
Ni1 O7 H7A 112(3) . .
H7B O7 H7A 109(3) . .
Ni2 O8 H8A 92(4) . .
Ni2 O8 H8B 92(4) . .
H8A O8 H8B 111(3) . .
H9B O9 H9A 111(3) . .

loop_
_geom_bond_atom_site_label_1
_geom_bond_atom_site_label_2
_geom_bond_distance
_geom_bond_site_symmetry_2
Ni1 O5 2.019(3) .
Ni1 N6 2.073(5) 1_645
Ni1 O7 2.073(4) .
Ni1 N1 2.090(5) .
Ni1 O3 2.107(3) 2_745
Ni1 O4 2.183(3) 2_745
Ni1 C32 2.484(5) 2_745
Ni2 O1 2.031(3) 3_775
Ni2 O1 2.031(3) .
Ni2 N9 2.092(5) 3_775
Ni2 N9 2.092(5) .
Ni2 O8 2.113(4) .
Ni2 O8 2.113(4) 3_775
N1 C1 1.318(7) .
N1 C2 1.355(7) .
N2 C2 1.297(8) .
N2 N3 1.352(7) .
N3 C1 1.309(7) .
N3 C3 1.465(7) .
N4 C17 1.323(7) .
N4 N5 1.360(6) .
N4 C16 1.468(8) .
N5 C18 1.310(7) .
N6 C17 1.305(7) .
N6 C18 1.350(7) .
N6 Ni1 2.073(5) 1_465
N7 C20 1.313(7) .
N7 N8 1.337(7) .
N7 C21 1.464(7) .
N8 C19 1.320(8) .
N9 C20 1.301(7) .
N9 C19 1.330(7) .
C1 H1 0.9300 .
C2 H2 0.9300 .
C3 C4 1.508(8) .
C3 H3B 0.9700 .
C3 H3A 0.9700 .
C4 C9 1.380(8) .
C4 C5 1.391(8) .
C5 C6 1.365(9) .
C5 H5 0.9300 .
C6 C7 1.401(8) .
C6 H6 0.9300 .
C7 C8 1.387(8) .
C7 C10 1.476(9) .
C8 C9 1.390(9) .
C8 H8 0.9300 .
C9 H9 0.9300 .
C10 C15 1.391(8) .
C10 C11 1.389(8) .
C11 C12 1.384(9) .
C11 H11 0.9300 .
C12 C13 1.399(8) .
C12 H12 0.9300 .
C13 C14 1.390(8) .
C13 C16 1.487(9) .
C14 C15 1.380(9) .
C14 H14 0.9300 .
C15 H15 0.9300 .
C16 H16B 0.9700 .
C16 H16A 0.9700 .
C17 H17 0.9300 .
C18 H18 0.9300 .
C19 H19 0.9300 .
C20 H20 0.9300 .
C21 C22 1.508(8) .
C21 H21A 0.9700 .
C21 H21B 0.9700 .
C22 C27 1.373(8) .
C22 C23 1.383(8) .
C23 C24 1.384(8) .
C23 H23 0.9300 .
C24 C25 1.393(8) .
C24 H24 0.9300 .
C25 C26 1.388(8) .
C25 C25 1.473(11) 3_685
C26 C27 1.391(8) .
C26 H26 0.9300 .
C27 H27 0.9300 .
C28 O2 1.251(6) .
C28 O1 1.261(6) .
C28 C29 1.511(6) .
C29 C30 1.382(6) .
C29 C36 1.407(6) .
C30 C31 1.398(6) .
C30 H30 0.9300 .
C31 C33 1.380(7) .
C31 C32 1.490(6) .
C32 O3 1.259(6) .
C32 O4 1.278(6) .
C32 Ni1 2.484(5) 2_755
C33 C34 1.392(6) .
C33 H33 0.9300 .
C34 C36 1.393(6) .
C34 C35 1.504(7) .
C35 O6 1.248(6) .
C35 O5 1.263(6) .
C36 H36 0.9300 .
O3 Ni1 2.107(3) 2_755
O4 Ni1 2.183(3) 2_755
O7 H7B 0.847(10) .
O7 H7A 0.854(10) .
O8 H8A 0.843(10) .
O8 H8B 0.848(10) .
O9 H9B 0.849(10) .
O9 H9A 0.849(10) .

loop_
_geom_torsion_atom_site_label_1
_geom_torsion_atom_site_label_2
_geom_torsion_atom_site_label_3
_geom_torsion_atom_site_label_4
_geom_torsion
_geom_torsion_site_symmetry_1
_geom_torsion_site_symmetry_4
O5 Ni1 N1 C1 76.5(5) . .
N6 Ni1 N1 C1 86(5) 1_645 .
O7 Ni1 N1 C1 -15.6(5) . .
O3 Ni1 N1 C1 174.9(5) 2_745 .
O4 Ni1 N1 C1 -123.9(5) 2_745 .
C32 Ni1 N1 C1 -154.7(5) 2_745 .
O5 Ni1 N1 C2 -84.2(6) . .
N6 Ni1 N1 C2 -74(5) 1_645 .
O7 Ni1 N1 C2 -176.3(6) . .
O3 Ni1 N1 C2 14.1(6) 2_745 .
O4 Ni1 N1 C2 75.4(6) 2_745 .
C32 Ni1 N1 C2 44.6(6) 2_745 .
C2 N2 N3 C1 -2.0(9) . .
C2 N2 N3 C3 -177.7(7) . .
C17 N4 N5 C18 0.3(7) . .
C16 N4 N5 C18 175.5(6) . .
C20 N7 N8 C19 -0.8(8) . .
C21 N7 N8 C19 -177.0(6) . .
O1 Ni2 N9 C20 38.9(5) 3_775 .
O1 Ni2 N9 C20 -141.1(5) . .
N9 Ni2 N9 C20 -128(100) 3_775 .
O8 Ni2 N9 C20 133.1(5) . .
O8 Ni2 N9 C20 -46.9(5) 3_775 .
O1 Ni2 N9 C19 -134.9(6) 3_775 .
O1 Ni2 N9 C19 45.1(6) . .
N9 Ni2 N9 C19 59(100) 3_775 .
O8 Ni2 N9 C19 -40.8(6) . .
O8 Ni2 N9 C19 139.2(6) 3_775 .
N2 N3 C1 N1 0.9(8) . .
C3 N3 C1 N1 176.0(6) . .
C2 N1 C1 N3 0.5(7) . .
Ni1 N1 C1 N3 -163.4(4) . .
N3 N2 C2 N1 2.4(10) . .
C1 N1 C2 N2 -1.9(10) . .
Ni1 N1 C2 N2 163.3(6) . .
C1 N3 C3 C4 -118.5(7) . .
N2 N3 C3 C4 56.1(8) . .
N3 C3 C4 C9 -142.3(6) . .
N3 C3 C4 C5 37.8(8) . .
C9 C4 C5 C6 0.8(9) . .
C3 C4 C5 C6 -179.3(6) . .
C4 C5 C6 C7 -0.8(10) . .
C5 C6 C7 C8 -0.1(9) . .
C5 C6 C7 C10 -179.8(6) . .
C6 C7 C8 C9 0.8(9) . .
C10 C7 C8 C9 -179.5(6) . .
C5 C4 C9 C8 0.0(10) . .
C3 C4 C9 C8 -179.9(6) . .
C7 C8 C9 C4 -0.8(10) . .
C8 C7 C10 C15 -31.9(9) . .
C6 C7 C10 C15 147.8(6) . .
C8 C7 C10 C11 145.9(6) . .
C6 C7 C10 C11 -34.4(9) . .
C15 C10 C11 C12 -1.0(9) . .
C7 C10 C11 C12 -179.0(6) . .
C10 C11 C12 C13 -0.6(10) . .
C11 C12 C13 C14 0.4(9) . .
C11 C12 C13 C16 -178.6(6) . .
C12 C13 C14 C15 1.4(9) . .
C16 C13 C14 C15 -179.6(6) . .
C13 C14 C15 C10 -3.2(9) . .
C11 C10 C15 C14 2.9(9) . .
C7 C10 C15 C14 -179.1(5) . .
C17 N4 C16 C13 77.7(9) . .
N5 N4 C16 C13 -96.4(7) . .
C14 C13 C16 N4 2.2(10) . .
C12 C13 C16 N4 -178.8(6) . .
C18 N6 C17 N4 -0.4(7) . .
Ni1 N6 C17 N4 -174.7(4) 1_465 .
N5 N4 C17 N6 0.1(7) . .
C16 N4 C17 N6 -174.5(6) . .
N4 N5 C18 N6 -0.6(7) . .
C17 N6 C18 N5 0.7(7) . .
Ni1 N6 C18 N5 175.5(4) 1_465 .
N7 N8 C19 N9 1.4(9) . .
C20 N9 C19 N8 -1.4(9) . .
Ni2 N9 C19 N8 173.4(5) . .
C19 N9 C20 N7 0.9(7) . .
Ni2 N9 C20 N7 -174.4(4) . .
N8 N7 C20 N9 -0.1(8) . .
C21 N7 C20 N9 175.7(5) . .
C20 N7 C21 C22 -93.1(8) . .
N8 N7 C21 C22 82.1(8) . .
N7 C21 C22 C27 -157.0(5) . .
N7 C21 C22 C23 25.0(9) . .
C27 C22 C23 C24 1.6(9) . .
C21 C22 C23 C24 179.6(6) . .
C22 C23 C24 C25 -1.1(11) . .
C23 C24 C25 C26 0.1(9) . .
C23 C24 C25 C25 178.8(7) . 3_685
C24 C25 C26 C27 0.4(8) . .
C25 C25 C26 C27 -178.4(6) 3_685 .
C23 C22 C27 C26 -1.2(9) . .
C21 C22 C27 C26 -179.3(5) . .
C25 C26 C27 C22 0.2(9) . .
O2 C28 C29 C30 -170.3(5) . .
O1 C28 C29 C30 6.8(7) . .
O2 C28 C29 C36 8.0(7) . .
O1 C28 C29 C36 -174.9(4) . .
C36 C29 C30 C31 2.2(7) . .
C28 C29 C30 C31 -179.6(4) . .
C29 C30 C31 C33 0.4(7) . .
C29 C30 C31 C32 -179.3(4) . .
C33 C31 C32 O3 -161.5(5) . .
C30 C31 C32 O3 18.2(7) . .
C33 C31 C32 O4 18.2(7) . .
C30 C31 C32 O4 -162.1(5) . .
C33 C31 C32 Ni1 136(7) . 2_755
C30 C31 C32 Ni1 -45(7) . 2_755
C30 C31 C33 C34 -2.3(7) . .
C32 C31 C33 C34 177.4(5) . .
C31 C33 C34 C36 1.5(7) . .
C31 C33 C34 C35 -176.3(5) . .
C33 C34 C35 O6 152.9(5) . .
C36 C34 C35 O6 -24.8(8) . .
C33 C34 C35 O5 -23.8(7) . .
C36 C34 C35 O5 158.5(5) . .
C33 C34 C36 C29 1.1(7) . .
C35 C34 C36 C29 178.9(5) . .
C30 C29 C36 C34 -2.9(7) . .
C28 C29 C36 C34 178.8(5) . .
O2 C28 O1 Ni2 -7.6(8) . .
C29 C28 O1 Ni2 175.5(3) . .
O1 Ni2 O1 C28 37(100) 3_775 .
N9 Ni2 O1 C28 -65.1(4) 3_775 .
N9 Ni2 O1 C28 114.9(4) . .
O8 Ni2 O1 C28 -154.4(4) . .
O8 Ni2 O1 C28 25.6(4) 3_775 .
O4 C32 O3 Ni1 3.6(5) . 2_755
C31 C32 O3 Ni1 -176.6(4) . 2_755
O3 C32 O4 Ni1 -3.5(5) . 2_755
C31 C32 O4 Ni1 176.8(4) . 2_755
O6 C35 O5 Ni1 -27.9(8) . .
C34 C35 O5 Ni1 148.5(4) . .
N6 Ni1 O5 C35 117.1(4) 1_645 .
O7 Ni1 O5 C35 23.8(4) . .
N1 Ni1 O5 C35 -63.2(4) . .
O3 Ni1 O5 C35 -150.4(4) 2_745 .
O4 Ni1 O5 C35 -151.8(4) 2_745 .
C32 Ni1 O5 C35 -149.4(4) 2_745 .
